data_3000416
loop_
_publ_author_name
'Doriana Vinci'

_journal_name_full 'To be published'
_chemical_formula_sum 'C5 H14 Cl4 N2 O Pt'
_space_group_name_Hall 'P 2yb'
_space_group_name_H-M_alt 'P 1 21 1'
_cell_angle_alpha 90
_cell_angle_beta 97.302(2)
_cell_angle_gamma 90
_cell_length_a 6.0583(2)
_cell_length_b 12.1949(4)
_cell_length_c 17.7364(5)
_cell_measurement_temperature 293
_cell_volume 1299.74(7)
_diffrn_ambient_temperature 293
_diffrn_radiation_type 'Mo K\a'
_diffrn_radiation_wavelength 0.71073
_refine_ls_goodness_of_fit_ref 1.0292
_refine_ls_R_factor_all 0.0398
_refine_ls_R_factor_gt 0.0292
_refine_ls_wR_factor_all 0.0435
_refine_ls_wR_factor_gt 0.0320
_refine_ls_wR_factor_ref 0.0309
_cod_database_code 3000416
_cod_hold_until_date 2023-03-17

loop_
_atom_site_label
_atom_site_fract_x
_atom_site_fract_y
_atom_site_fract_z
? ? ? ?
